data_7709427
loop_
_publ_author_name
'Campanella, Anthony J.'
'Ozvat, Tyler M.'
'Zadrozny, Joseph M.'

_publ_section_title
;
 Ligand design of zero-field splitting in trigonal prismatic Ni(II) cage
 complexes.
;
_journal_issue 8
_journal_name_full 'Dalton transactions (Cambridge, England : 2003)'
_journal_page_first 3341
_journal_page_last 3348
_journal_paper_doi 10.1039/d1dt02156g
_journal_volume 51
_journal_year 2022
_chemical_formula_moiety 'C30 H30 B2 F10 N6 Ni O6'
_chemical_formula_sum 'C30 H30 B2 F10 N6 Ni O6'
_chemical_formula_weight 840.91
_chemical_name_systematic
(1,8-bis(pentafluorophenyl)-4,5,11,12,17,18-hexaethyl-2,7,9,14,15,20-hexaoxa-3,6,10,13,16,19-hexaaza-1,8-diboratabicyclo[6.6.6]icosa-3,5,10,12,16,18-hexaene)-nickel
_space_group_crystal_system triclinic
_space_group_IT_number 2
_space_group_name_Hall '-P 1'
_space_group_name_H-M_alt 'P -1'
_atom_sites_solution_hydrogens geom
_atom_sites_solution_primary iterative
_audit_creation_date 2021-05-26
_audit_creation_method
;
Olex2 1.3
(compiled 2020.07.31 svn.rc2a77460 for OlexSys, GUI svn.r6145)
;
_audit_update_record
;
2021-05-26 deposited with the CCDC.	2022-01-31 downloaded from the CCDC.
;
_cell_angle_alpha 67.6230(10)
_cell_angle_beta 88.3260(10)
_cell_angle_gamma 71.7290(10)
_cell_formula_units_Z 2
_cell_length_a 11.7082(3)
_cell_length_b 12.2248(3)
_cell_length_c 13.9254(4)
_cell_measurement_reflns_used 9914
_cell_measurement_temperature 104.13
_cell_measurement_theta_max 32.24
_cell_measurement_theta_min 2.31
_cell_volume 1740.90(8)
_computing_cell_refinement 'SAINT V8.38A (Bruker, 2018)'
_computing_data_reduction 'SAINT V8.38A (Bruker, 2018)'
_computing_molecular_graphics 'Olex2 1.3 (Dolomanov et al., 2009)'
_computing_publication_material 'Olex2 1.3 (Dolomanov et al., 2009)'
_computing_structure_refinement 'SHELXL 2018/3 (Sheldrick, 2015)'
_computing_structure_solution 'olex2.solve 1.3 (Bourhis et al., 2015)'
_diffrn_ambient_temperature 104.13
_diffrn_measured_fraction_theta_full 0.999
_diffrn_measured_fraction_theta_max 0.999
_diffrn_measurement_device_type 'Bruker APEX-II CCD'
_diffrn_measurement_method '\f and \w scans'
_diffrn_radiation_type MoK\a
_diffrn_radiation_wavelength 0.71073
_diffrn_reflns_av_R_equivalents 0.0783
_diffrn_reflns_av_unetI/netI 0.0276
_diffrn_reflns_Laue_measured_fraction_full 0.999
_diffrn_reflns_Laue_measured_fraction_max 0.999
_diffrn_reflns_limit_h_max 14
_diffrn_reflns_limit_h_min -14
_diffrn_reflns_limit_k_max 15
_diffrn_reflns_limit_k_min -15
_diffrn_reflns_limit_l_max 17
_diffrn_reflns_limit_l_min -17
_diffrn_reflns_number 96810
_diffrn_reflns_point_group_measured_fraction_full 0.999
_diffrn_reflns_point_group_measured_fraction_max 0.999
_diffrn_reflns_theta_full 25.242
_diffrn_reflns_theta_max 26.370
_diffrn_reflns_theta_min 1.590
_diffrn_source_current 30.0
_diffrn_source_power 1.5
_diffrn_source_voltage 50.0
_diffrn_standards_number 0
_exptl_absorpt_coefficient_mu 0.663
_exptl_absorpt_correction_T_max 0.980
_exptl_absorpt_correction_T_min 0.953
_exptl_absorpt_correction_type none
_exptl_absorpt_process_details
;
SADABS-2016/2 (Bruker,2016/2) was used for absorption correction.
wR2(int) was 0.0838 before and 0.0744 after correction.
The Ratio of minimum to maximum transmission is 0.8769.
The \l/2 correction factor is Not present.
;
_exptl_crystal_colour Green
_exptl_crystal_colour_primary green
_exptl_crystal_density_diffrn 1.604
_exptl_crystal_description Rectangular
_exptl_crystal_F_000 856
_exptl_crystal_recrystallization_method 'Re-crystallisation from solvent: Dichloromethane, Ethyl ether'
_exptl_crystal_size_max 0.138
_exptl_crystal_size_mid 0.061
_exptl_crystal_size_min 0.031
_refine_diff_density_max 1.483
_refine_diff_density_min -0.596
_refine_diff_density_rms 0.073
_refine_ls_extinction_method none
_refine_ls_goodness_of_fit_ref 1.051
_refine_ls_hydrogen_treatment constr
_refine_ls_matrix_type full
_refine_ls_number_parameters 501
_refine_ls_number_reflns 7126
_refine_ls_number_restraints 0
_refine_ls_restrained_S_all 1.051
_refine_ls_R_factor_all 0.0549
_refine_ls_R_factor_gt 0.0428
_refine_ls_shift/su_max 0.001
_refine_ls_shift/su_mean 0.000
_refine_ls_structure_factor_coef Fsqd
_refine_ls_weighting_details 'w=1/[\s^2^(Fo^2^)+(0.0635P)^2^+2.0365P] where P=(Fo^2^+2Fc^2^)/3'
_refine_ls_weighting_scheme calc
_refine_ls_wR_factor_gt 0.1087
_refine_ls_wR_factor_ref 0.1173
_reflns_Friedel_coverage 0.000
_reflns_number_gt 6043
_reflns_number_total 7132
_reflns_threshold_expression 'I > 2\s(I)'
_cod_data_source_file d1dt02156g2.cif
_cod_data_source_block jz111_0m_11162020_a
_cod_depositor_comments 'Adding full bibliography for 7709423--7709427.cif.'
_cod_database_code 7709427
_shelx_shelxl_version_number 2018/3
_shelx_space_group_comment
;
The symmetry employed for this shelxl refinement is uniquely defined
by the following loop, which should always be used as a source of
symmetry information in preference to the above space-group names.
They are only intended as comments.
;
_shelx_estimated_absorpt_t_max 0.980
_shelx_estimated_absorpt_t_min 0.914
_olex2_refinement_description
;
1. Fixed Uiso
 At 1.2 times of:
  All C(H,H) groups
 At 1.5 times of:
  All C(H,H,H) groups
2. Others
 Fixed Sof: C01G(0.5) H01N(0.5) H01O(0.5) C01J(0.67) H01V(0.67) H01W(0.67)
 H01X(0.67) C01K(0.33) H01Y(0.33) H(0.33) HA(0.33) C1(0.5) H1A(0.5) H1B(0.5)
3.a Secondary CH2 refined with riding coordinates:
 C00T(H00A,H00B), C00X(H00C,H00D), C00Z(H00E,H00F), C018(H01A,H01B), C01A(H01F,
 H01G), C01G(H01N,H01O), C1(H1A,H1B)
3.b Idealised Me refined as rotating group:
 C019(H01C,H01D,H01E), C01B(H01H,H01I,H01J), C01F(H01K,H01L,H01M), C01H(H01P,
 H01Q,H01R), C01I(H01S,H01T,H01U), C01J(H01V,H01W,H01X), C01K(H01Y,H,HA)
;
_olex2_submission_special_instructions 'No special instructions were received'

loop_
_space_group_symop_operation_xyz
'x, y, z'
'-x, -y, -z'

loop_
_atom_site_label
_atom_site_type_symbol
_atom_site_fract_x
_atom_site_fract_y
_atom_site_fract_z
_atom_site_U_iso_or_equiv
_atom_site_adp_type
_atom_site_occupancy
_atom_site_site_symmetry_order
_atom_site_calc_flag
_atom_site_refinement_flags_posn
_atom_site_refinement_flags_adp
_atom_site_refinement_flags_occupancy
_atom_site_disorder_assembly
_atom_site_disorder_group
Ni01 Ni 0.53272(3) 0.49009(3) 0.25205(2) 0.01171(10) Uani 1 1 d . . . . .
F002 F 1.01592(14) 0.20689(14) 0.32250(14) 0.0321(4) Uani 1 1 d . . . . .
F003 F 0.71767(16) 0.00905(15) 0.36762(16) 0.0386(4) Uani 1 1 d . . . . .
F004 F 1.18601(15) -0.01297(16) 0.38090(14) 0.0353(4) Uani 1 1 d . . . . .
O005 O 0.42993(14) 0.76617(15) 0.17413(13) 0.0164(3) Uani 1 1 d . . . . .
O006 O 0.79517(15) 0.35616(15) 0.27511(14) 0.0184(4) Uani 1 1 d . . . . .
O007 O 0.31840(15) 0.65249(16) 0.30908(13) 0.0188(4) Uani 1 1 d . . . . .
F008 F 1.12799(17) -0.22647(16) 0.43486(16) 0.0428(5) Uani 1 1 d . . . . .
F009 F -0.10645(17) 1.17019(17) 0.08419(15) 0.0449(5) Uani 1 1 d . . . . .
O00A O 0.29964(15) 0.66479(15) 0.12858(13) 0.0193(4) Uani 1 1 d . . . . .
F00B F 0.89236(19) -0.21213(16) 0.42713(19) 0.0506(5) Uani 1 1 d . . . . .
O00C O 0.67872(17) 0.23981(16) 0.40175(14) 0.0253(4) Uani 1 1 d . . . . .
O00D O 0.66871(16) 0.25958(17) 0.21897(15) 0.0234(4) Uani 1 1 d . . . . .
F00E F 0.11537(19) 1.19146(17) 0.0966(2) 0.0590(7) Uani 1 1 d . . . . .
F00F F 0.31147(16) 0.99110(19) 0.1536(2) 0.0589(7) Uani 1 1 d . . . . .
F00G F 0.06942(16) 0.73922(17) 0.1824(2) 0.0641(8) Uani 1 1 d . . . . .
N00H N 0.70793(18) 0.47024(19) 0.25249(17) 0.0205(4) Uani 1 1 d . . . . .
N00I N 0.53366(18) 0.66659(18) 0.19253(17) 0.0173(4) Uani 1 1 d . . . . .
N00J N 0.41403(19) 0.5420(2) 0.34599(16) 0.0206(4) Uani 1 1 d . . . . .
N00K N 0.3874(2) 0.55150(19) 0.15023(17) 0.0225(5) Uani 1 1 d . . . . .
F00L F -0.12602(17) 0.9410(2) 0.1292(2) 0.0757(9) Uani 1 1 d . . . . .
N00M N 0.5749(2) 0.3402(2) 0.38455(18) 0.0265(5) Uani 1 1 d . . . . .
N00N N 0.5694(2) 0.3668(2) 0.1839(2) 0.0275(5) Uani 1 1 d . . . . .
C00O C 0.7394(2) 0.5682(2) 0.21109(19) 0.0162(5) Uani 1 1 d . . . . .
C00P C 0.4105(2) 0.4590(2) 0.43576(17) 0.0125(4) Uani 1 1 d . . . . .
C00Q C 0.6351(2) 0.6855(2) 0.1847(2) 0.0191(5) Uani 1 1 d . . . . .
C00R C 0.5145(2) 0.3414(2) 0.46322(18) 0.0146(5) Uani 1 1 d . . . . .
C00S C 0.2027(2) 0.8542(2) 0.16706(18) 0.0172(5) Uani 1 1 d . . . . .
C00T C 0.8662(2) 0.5633(3) 0.1916(2) 0.0271(6) Uani 1 1 d . . . . .
H00A H 0.865948 0.646475 0.141391 0.033 Uiso 1 1 calc R U . . .
H00B H 0.900785 0.502242 0.159258 0.033 Uiso 1 1 calc R U . . .
C00U C 0.3820(2) 0.4891(2) 0.09490(18) 0.0186(5) Uani 1 1 d . . . . .
C00V C 0.4873(2) 0.3735(2) 0.12150(19) 0.0193(5) Uani 1 1 d . . . . .
C00W C 0.8566(2) 0.1209(2) 0.34057(19) 0.0202(5) Uani 1 1 d . . . . .
C00X C 0.5441(2) 0.2343(2) 0.56698(18) 0.0176(5) Uani 1 1 d . . . . .
H00C H 0.502707 0.263392 0.620149 0.021 Uiso 1 1 calc R U . . .
H00D H 0.632280 0.203898 0.587113 0.021 Uiso 1 1 calc R U . . .
C00Y C 0.9788(2) 0.1071(2) 0.3471(2) 0.0226(5) Uani 1 1 d . . . . .
C00Z C 0.3083(2) 0.4771(2) 0.5009(2) 0.0245(6) Uani 1 1 d . . . . .
H00E H 0.286605 0.561478 0.502345 0.029 Uiso 1 1 calc R U . . .
H00F H 0.333184 0.414385 0.573364 0.029 Uiso 1 1 calc R U . . .
C010 C 1.0700(3) -0.0072(3) 0.3780(2) 0.0261(6) Uani 1 1 d . . . . .
C011 C 0.2066(2) 0.9728(3) 0.1461(2) 0.0243(6) Uani 1 1 d . . . . .
C012 C 0.8326(3) 0.0087(3) 0.3693(2) 0.0277(6) Uani 1 1 d . . . . .
C013 C 0.1050(3) 1.0789(3) 0.1175(2) 0.0293(6) Uani 1 1 d . . . . .
C014 C -0.0073(3) 1.0688(3) 0.1114(2) 0.0296(6) Uani 1 1 d . . . . .
C015 C 1.0414(3) -0.1153(3) 0.4052(2) 0.0299(6) Uani 1 1 d . . . . .
C016 C 0.9217(3) -0.1070(3) 0.4006(2) 0.0327(7) Uani 1 1 d . . . . .
C017 C 0.0866(2) 0.8494(3) 0.1606(2) 0.0311(7) Uani 1 1 d . . . . .
C018 C 0.2788(3) 0.5318(3) 0.0137(2) 0.0327(7) Uani 1 1 d . . . . .
H01A H 0.303199 0.486702 -0.033381 0.039 Uiso 1 1 calc R U . . .
H01B H 0.260546 0.622304 -0.028838 0.039 Uiso 1 1 calc R U . . .
C019 C 0.9455(3) 0.5269(3) 0.2892(3) 0.0548(11) Uani 1 1 d . . . . .
H01C H 1.028255 0.521948 0.272087 0.082 Uiso 1 1 calc R U . . .
H01D H 0.945174 0.445180 0.339799 0.082 Uiso 1 1 calc R U . . .
H01E H 0.914710 0.589804 0.319325 0.082 Uiso 1 1 calc R U . . .
C01A C 0.4958(3) 0.2709(3) 0.0854(2) 0.0341(7) Uani 1 1 d . . . . .
H01F H 0.580256 0.233517 0.073355 0.041 Uiso 1 1 calc R U . . .
H01G H 0.443971 0.304882 0.018882 0.041 Uiso 1 1 calc R U . . .
C01B C 0.5055(3) 0.1272(3) 0.5653(3) 0.0416(8) Uani 1 1 d . . . . .
H01H H 0.542475 0.101664 0.509809 0.062 Uiso 1 1 calc R U . . .
H01I H 0.417286 0.154811 0.552096 0.062 Uiso 1 1 calc R U . . .
H01J H 0.532012 0.056195 0.632756 0.062 Uiso 1 1 calc R U . . .
C01C C -0.0166(2) 0.9534(3) 0.1337(3) 0.0371(7) Uani 1 1 d . . . . .
B01D B 0.7453(3) 0.2510(2) 0.3075(2) 0.0178(5) Uani 1 1 d . . . . .
B01E B 0.3192(2) 0.7284(2) 0.1962(2) 0.0159(5) Uani 1 1 d . . . . .
C01F C 0.1985(3) 0.4631(4) 0.4557(4) 0.0574(11) Uani 1 1 d . . . . .
H01K H 0.173969 0.525340 0.383929 0.086 Uiso 1 1 calc R U . . .
H01L H 0.131474 0.475993 0.498371 0.086 Uiso 1 1 calc R U . . .
H01M H 0.219665 0.378828 0.455758 0.086 Uiso 1 1 calc R U . . .
C01G C 0.6493(4) 0.8093(4) 0.1769(4) 0.0115(9) Uiso 0.5 1 d . . P A 1
H01N H 0.586077 0.850527 0.212377 0.014 Uiso 0.5 1 calc R U P A 1
H01O H 0.729520 0.793869 0.210162 0.014 Uiso 0.5 1 calc R U P A 1
C01H C 0.1652(4) 0.5095(5) 0.0608(4) 0.0730(14) Uani 1 1 d . . . . .
H01P H 0.101834 0.535214 0.004706 0.110 Uiso 1 1 calc R U . . .
H01Q H 0.137469 0.558488 0.103676 0.110 Uiso 1 1 calc R U . . .
H01R H 0.183255 0.420312 0.104358 0.110 Uiso 1 1 calc R U . . .
C01I C 0.4542(5) 0.1708(4) 0.1694(4) 0.0747(15) Uani 1 1 d . . . . .
H01S H 0.455178 0.105244 0.144913 0.112 Uiso 1 1 calc R U . . .
H01T H 0.371856 0.209280 0.183187 0.112 Uiso 1 1 calc R U . . .
H01U H 0.508822 0.133984 0.233700 0.112 Uiso 1 1 calc R U . . .
C01J C 0.6365(5) 0.8920(5) 0.0605(4) 0.0462(12) Uiso 0.67 1 d . . P A 1
H01V H 0.697334 0.848472 0.025827 0.069 Uiso 0.67 1 calc R U P A 1
H01W H 0.648593 0.970857 0.051863 0.069 Uiso 0.67 1 calc R U P A 1
H01X H 0.555533 0.909506 0.029249 0.069 Uiso 0.67 1 calc R U P A 1
C01K C 0.6545(9) 0.8676(9) 0.2042(8) 0.036(2) Uiso 0.33 1 d . . P A 2
H01Y H 0.658153 0.952358 0.167095 0.054 Uiso 0.33 1 calc R U P A 2
H H 0.727321 0.816010 0.253238 0.054 Uiso 0.33 1 calc R U P A 2
HA H 0.582872 0.871455 0.242591 0.054 Uiso 0.33 1 calc R U P A 2
C1 C 0.6472(5) 0.8118(5) 0.1279(5) 0.0216(11) Uiso 0.5 1 d . . P A 2
H1A H 0.721079 0.804171 0.091012 0.026 Uiso 0.5 1 calc R U P A 2
H1B H 0.576594 0.866233 0.075487 0.026 Uiso 0.5 1 calc R U P A 2

loop_
_atom_site_aniso_label
_atom_site_aniso_U_11
_atom_site_aniso_U_22
_atom_site_aniso_U_33
_atom_site_aniso_U_23
_atom_site_aniso_U_13
_atom_site_aniso_U_12
Ni01 0.01499(16) 0.01145(15) 0.01001(15) -0.00444(11) 0.00182(10) -0.00581(11)
F002 0.0224(8) 0.0188(8) 0.0474(11) -0.0070(7) 0.0017(7) -0.0040(6)
F003 0.0318(9) 0.0195(8) 0.0652(13) -0.0160(8) 0.0166(9) -0.0110(7)
F004 0.0232(8) 0.0284(9) 0.0419(10) -0.0094(8) 0.0031(7) 0.0025(7)
O005 0.0123(8) 0.0117(8) 0.0218(9) -0.0035(7) -0.0007(7) -0.0029(6)
O006 0.0167(8) 0.0120(8) 0.0224(9) -0.0054(7) 0.0006(7) -0.0010(7)
O007 0.0154(8) 0.0155(8) 0.0153(8) 0.0000(7) 0.0010(6) 0.0010(7)
F008 0.0420(10) 0.0171(8) 0.0522(12) -0.0106(8) 0.0066(9) 0.0087(7)
F009 0.0348(10) 0.0333(10) 0.0396(11) -0.0065(8) -0.0077(8) 0.0157(8)
O00A 0.0187(8) 0.0157(8) 0.0197(9) -0.0031(7) -0.0070(7) -0.0045(7)
F00B 0.0517(12) 0.0145(8) 0.0798(15) -0.0140(9) 0.0148(11) -0.0095(8)
O00C 0.0301(10) 0.0119(8) 0.0196(9) -0.0013(7) 0.0109(8) 0.0049(7)
O00D 0.0217(9) 0.0197(9) 0.0330(10) -0.0177(8) 0.0037(8) -0.0030(7)
F00E 0.0491(12) 0.0227(9) 0.109(2) -0.0341(11) 0.0302(12) -0.0087(9)
F00F 0.0236(9) 0.0396(11) 0.140(2) -0.0602(14) 0.0222(11) -0.0157(8)
F00G 0.0160(8) 0.0255(10) 0.133(2) -0.0091(12) -0.0056(11) -0.0101(7)
N00H 0.0154(10) 0.0129(10) 0.0278(12) -0.0035(9) -0.0036(8) -0.0024(8)
N00I 0.0154(10) 0.0125(9) 0.0236(11) -0.0070(8) 0.0031(8) -0.0042(8)
N00J 0.0176(10) 0.0176(10) 0.0163(10) -0.0019(8) 0.0013(8) 0.0018(8)
N00K 0.0303(12) 0.0135(10) 0.0214(11) -0.0045(9) -0.0087(9) -0.0061(9)
F00L 0.0142(9) 0.0522(14) 0.141(3) -0.0226(15) -0.0195(12) -0.0013(9)
N00M 0.0321(12) 0.0129(10) 0.0207(11) -0.0005(9) 0.0109(9) 0.0027(9)
N00N 0.0206(11) 0.0312(13) 0.0391(14) -0.0271(11) 0.0006(10) -0.0027(10)
C00O 0.0149(11) 0.0163(11) 0.0168(12) -0.0052(9) -0.0038(9) -0.0055(9)
C00P 0.0141(11) 0.0151(11) 0.0113(11) -0.0061(9) 0.0011(8) -0.0075(9)
C00Q 0.0169(12) 0.0145(11) 0.0236(13) -0.0037(10) -0.0025(10) -0.0062(9)
C00R 0.0190(11) 0.0136(11) 0.0135(11) -0.0061(9) 0.0034(9) -0.0075(9)
C00S 0.0159(11) 0.0176(12) 0.0119(11) -0.0002(9) -0.0014(9) -0.0041(9)
C00T 0.0166(12) 0.0203(13) 0.0401(16) -0.0059(12) 0.0043(11) -0.0078(10)
C00U 0.0262(13) 0.0243(13) 0.0120(11) -0.0065(10) 0.0069(10) -0.0184(11)
C00V 0.0300(13) 0.0242(13) 0.0133(11) -0.0108(10) 0.0100(10) -0.0178(11)
C00W 0.0263(13) 0.0144(12) 0.0171(12) -0.0071(10) 0.0096(10) -0.0027(10)
C00X 0.0215(12) 0.0153(11) 0.0123(11) -0.0034(9) 0.0019(9) -0.0037(10)
C00Y 0.0266(13) 0.0173(12) 0.0197(13) -0.0058(10) 0.0069(10) -0.0038(10)
C00Z 0.0220(13) 0.0187(12) 0.0178(13) 0.0013(10) 0.0072(10) 0.0020(10)
C010 0.0277(14) 0.0236(14) 0.0214(13) -0.0094(11) 0.0068(11) -0.0009(11)
C011 0.0222(13) 0.0242(13) 0.0305(15) -0.0146(12) 0.0094(11) -0.0087(11)
C012 0.0298(14) 0.0186(13) 0.0334(15) -0.0103(11) 0.0132(12) -0.0070(11)
C013 0.0342(15) 0.0214(13) 0.0292(15) -0.0110(12) 0.0109(12) -0.0044(12)
C014 0.0269(14) 0.0247(14) 0.0187(13) -0.0017(11) -0.0037(11) 0.0079(11)
C015 0.0363(16) 0.0160(13) 0.0276(15) -0.0088(11) 0.0102(12) 0.0043(11)
C016 0.0458(18) 0.0141(13) 0.0355(16) -0.0089(12) 0.0142(14) -0.0082(12)
C017 0.0192(13) 0.0197(13) 0.0418(17) 0.0019(12) -0.0059(12) -0.0064(11)
C018 0.0274(14) 0.0522(19) 0.0303(16) -0.0289(15) -0.0010(12) -0.0124(14)
C019 0.0361(18) 0.0408(19) 0.072(3) 0.0020(18) -0.0298(18) -0.0196(16)
C01A 0.067(2) 0.0192(13) 0.0202(14) -0.0084(11) -0.0077(14) -0.0181(14)
C01B 0.061(2) 0.0207(15) 0.0416(19) -0.0040(13) 0.0073(16) -0.0220(15)
C01C 0.0129(13) 0.0378(17) 0.0470(19) -0.0064(15) -0.0082(12) -0.0023(12)
B01D 0.0218(14) 0.0132(13) 0.0173(13) -0.0059(11) 0.0075(11) -0.0048(11)
B01E 0.0150(12) 0.0153(13) 0.0158(13) -0.0028(10) -0.0004(10) -0.0067(10)
C01F 0.0268(17) 0.049(2) 0.092(3) -0.015(2) 0.0186(18) -0.0228(16)
C01H 0.045(2) 0.120(4) 0.101(4) -0.073(3) 0.019(2) -0.053(3)
C01I 0.105(4) 0.042(2) 0.079(3) 0.000(2) -0.018(3) -0.054(3)

loop_
_atom_type_symbol
_atom_type_description
_atom_type_scat_dispersion_real
_atom_type_scat_dispersion_imag
_atom_type_scat_source
C C 0.0033 0.0016 'International Tables Vol C Tables 4.2.6.8 and 6.1.1.4'
H H 0.0000 0.0000 'International Tables Vol C Tables 4.2.6.8 and 6.1.1.4'
B B 0.0013 0.0007 'International Tables Vol C Tables 4.2.6.8 and 6.1.1.4'
F F 0.0171 0.0103 'International Tables Vol C Tables 4.2.6.8 and 6.1.1.4'
N N 0.0061 0.0033 'International Tables Vol C Tables 4.2.6.8 and 6.1.1.4'
Ni Ni 0.3393 1.1124 'International Tables Vol C Tables 4.2.6.8 and 6.1.1.4'
O O 0.0106 0.0060 'International Tables Vol C Tables 4.2.6.8 and 6.1.1.4'

loop_
_geom_angle_atom_site_label_1
_geom_angle_atom_site_label_2
_geom_angle_atom_site_label_3
_geom_angle
_geom_angle_site_symmetry_1
_geom_angle_site_symmetry_3
_geom_angle_publ_flag
N00H Ni01 N00I 76.72(8) . . ?
N00H Ni01 N00J 129.29(9) . . ?
N00H Ni01 N00K 139.46(10) . . ?
N00H Ni01 N00N 86.15(9) . . ?
N00I Ni01 N00J 86.57(9) . . ?
N00I Ni01 N00K 86.17(8) . . ?
N00I Ni01 N00N 128.44(10) . . ?
N00K Ni01 N00J 85.07(9) . . ?
N00K Ni01 N00N 76.16(9) . . ?
N00M Ni01 N00H 87.25(9) . . ?
N00M Ni01 N00I 140.83(10) . . ?
N00M Ni01 N00J 76.31(9) . . ?
N00M Ni01 N00K 126.14(10) . . ?
N00M Ni01 N00N 84.85(10) . . ?
N00N Ni01 N00J 137.84(10) . . ?
N00I O005 B01E 113.03(17) . . ?
N00H O006 B01D 113.01(18) . . ?
N00J O007 B01E 112.60(18) . . ?
N00K O00A B01E 112.58(17) . . ?
N00M O00C B01D 112.99(18) . . ?
N00N O00D B01D 112.62(17) . . ?
O006 N00H Ni01 122.09(14) . . ?
C00O N00H Ni01 118.77(17) . . ?
C00O N00H O006 117.7(2) . . ?
O005 N00I Ni01 121.80(14) . . ?
C00Q N00I Ni01 118.53(17) . . ?
C00Q N00I O005 119.01(19) . . ?
O007 N00J Ni01 121.81(15) . . ?
C00P N00J Ni01 118.46(17) . . ?
C00P N00J O007 117.8(2) . . ?
O00A N00K Ni01 122.21(14) . . ?
C00U N00K Ni01 119.06(18) . . ?
C00U N00K O00A 118.3(2) . . ?
O00C N00M Ni01 121.93(15) . . ?
C00R N00M Ni01 120.03(17) . . ?
C00R N00M O00C 117.3(2) . . ?
O00D N00N Ni01 121.80(16) . . ?
C00V N00N Ni01 118.93(18) . . ?
C00V N00N O00D 117.7(2) . . ?
N00H C00O C00Q 112.2(2) . . ?
N00H C00O C00T 123.2(2) . . ?
C00Q C00O C00T 124.6(2) . . ?
N00J C00P C00R 112.5(2) . . ?
N00J C00P C00Z 123.1(2) . . ?
C00R C00P C00Z 124.4(2) . . ?
N00I C00Q C00O 112.8(2) . . ?
N00I C00Q C01G 122.7(3) . . ?
N00I C00Q C1 123.0(3) . . ?
C00O C00Q C01G 122.7(2) . . ?
C00O C00Q C1 122.2(3) . . ?
N00M C00R C00P 111.6(2) . . ?
N00M C00R C00X 123.2(2) . . ?
C00P C00R C00X 125.1(2) . . ?
C011 C00S C017 113.7(2) . . ?
C011 C00S B01E 125.6(2) . . ?
C017 C00S B01E 120.7(2) . . ?
C00O C00T H00A 109.0 . . ?
C00O C00T H00B 109.0 . . ?
C00O C00T C019 113.1(3) . . ?
H00A C00T H00B 107.8 . . ?
C019 C00T H00A 109.0 . . ?
C019 C00T H00B 109.0 . . ?
N00K C00U C00V 112.4(2) . . ?
N00K C00U C018 122.3(2) . . ?
C00V C00U C018 125.3(2) . . ?
N00N C00V C00U 112.6(2) . . ?
N00N C00V C01A 122.7(3) . . ?
C00U C00V C01A 124.6(2) . . ?
C00Y C00W C012 114.2(2) . . ?
C00Y C00W B01D 126.3(2) . . ?
C012 C00W B01D 119.5(2) . . ?
C00R C00X H00C 109.3 . . ?
C00R C00X H00D 109.3 . . ?
C00R C00X C01B 111.7(2) . . ?
H00C C00X H00D 107.9 . . ?
C01B C00X H00C 109.3 . . ?
C01B C00X H00D 109.3 . . ?
F002 C00Y C00W 121.0(2) . . ?
F002 C00Y C010 115.3(2) . . ?
C010 C00Y C00W 123.7(2) . . ?
C00P C00Z H00E 109.7 . . ?
C00P C00Z H00F 109.7 . . ?
C00P C00Z C01F 110.0(3) . . ?
H00E C00Z H00F 108.2 . . ?
C01F C00Z H00E 109.7 . . ?
C01F C00Z H00F 109.7 . . ?
F004 C010 C00Y 120.3(2) . . ?
F004 C010 C015 119.9(2) . . ?
C015 C010 C00Y 119.8(3) . . ?
F00F C011 C00S 120.6(2) . . ?
F00F C011 C013 115.6(2) . . ?
C00S C011 C013 123.8(2) . . ?
F003 C012 C00W 120.0(2) . . ?
F003 C012 C016 116.4(2) . . ?
C016 C012 C00W 123.5(3) . . ?
F00E C013 C011 120.7(3) . . ?
F00E C013 C014 119.4(3) . . ?
C014 C013 C011 119.9(3) . . ?
F009 C014 C013 120.7(3) . . ?
F009 C014 C01C 120.6(3) . . ?
C01C C014 C013 118.8(3) . . ?
F008 C015 C010 120.8(3) . . ?
F008 C015 C016 120.3(3) . . ?
C016 C015 C010 118.9(3) . . ?
F00B C016 C012 120.6(3) . . ?
F00B C016 C015 119.5(3) . . ?
C015 C016 C012 119.9(3) . . ?
F00G C017 C00S 120.0(2) . . ?
F00G C017 C01C 116.3(2) . . ?
C01C C017 C00S 123.7(3) . . ?
C00U C018 H01A 109.1 . . ?
C00U C018 H01B 109.1 . . ?
C00U C018 C01H 112.6(3) . . ?
H01A C018 H01B 107.8 . . ?
C01H C018 H01A 109.1 . . ?
C01H C018 H01B 109.1 . . ?
C00T C019 H01C 109.5 . . ?
C00T C019 H01D 109.5 . . ?
C00T C019 H01E 109.5 . . ?
H01C C019 H01D 109.5 . . ?
H01C C019 H01E 109.5 . . ?
H01D C019 H01E 109.5 . . ?
C00V C01A H01F 109.9 . . ?
C00V C01A H01G 109.9 . . ?
C00V C01A C01I 108.8(3) . . ?
H01F C01A H01G 108.3 . . ?
C01I C01A H01F 109.9 . . ?
C01I C01A H01G 109.9 . . ?
C00X C01B H01H 109.5 . . ?
C00X C01B H01I 109.5 . . ?
C00X C01B H01J 109.5 . . ?
H01H C01B H01I 109.5 . . ?
H01H C01B H01J 109.5 . . ?
H01I C01B H01J 109.5 . . ?
F00L C01C C014 119.8(3) . . ?
F00L C01C C017 120.1(3) . . ?
C014 C01C C017 120.0(3) . . ?
O006 B01D O00C 113.0(2) . . ?
O006 B01D O00D 111.2(2) . . ?
O006 B01D C00W 108.7(2) . . ?
O00C B01D O00D 111.3(2) . . ?
O00C B01D C00W 105.39(19) . . ?
O00D B01D C00W 106.9(2) . . ?
O005 B01E C00S 108.25(19) . . ?
O007 B01E O005 112.58(19) . . ?
O007 B01E C00S 105.8(2) . . ?
O00A B01E O005 111.7(2) . . ?
O00A B01E O007 111.95(19) . . ?
O00A B01E C00S 106.11(19) . . ?
C00Z C01F H01K 109.5 . . ?
C00Z C01F H01L 109.5 . . ?
C00Z C01F H01M 109.5 . . ?
H01K C01F H01L 109.5 . . ?
H01K C01F H01M 109.5 . . ?
H01L C01F H01M 109.5 . . ?
C00Q C01G H01N 110.4 . . ?
C00Q C01G H01O 110.4 . . ?
H01N C01G H01O 108.6 . . ?
C01J C01G C00Q 106.8(4) . . ?
C01J C01G H01N 110.4 . . ?
C01J C01G H01O 110.4 . . ?
C018 C01H H01P 109.5 . . ?
C018 C01H H01Q 109.5 . . ?
C018 C01H H01R 109.5 . . ?
H01P C01H H01Q 109.5 . . ?
H01P C01H H01R 109.5 . . ?
H01Q C01H H01R 109.5 . . ?
C01A C01I H01S 109.5 . . ?
C01A C01I H01T 109.5 . . ?
C01A C01I H01U 109.5 . . ?
H01S C01I H01T 109.5 . . ?
H01S C01I H01U 109.5 . . ?
H01T C01I H01U 109.5 . . ?
C01G C01J H01V 109.5 . . ?
C01G C01J H01W 109.5 . . ?
C01G C01J H01X 109.5 . . ?
H01V C01J H01W 109.5 . . ?
H01V C01J H01X 109.5 . . ?
H01W C01J H01X 109.5 . . ?
H01Y C01K H 109.5 . . ?
H01Y C01K HA 109.5 . . ?
H C01K HA 109.5 . . ?
C1 C01K H01Y 109.5 . . ?
C1 C01K H 109.5 . . ?
C1 C01K HA 109.5 . . ?
C00Q C1 H1A 109.9 . . ?
C00Q C1 H1B 109.9 . . ?
C01K C1 C00Q 108.9(6) . . ?
C01K C1 H1A 109.9 . . ?
C01K C1 H1B 109.9 . . ?
H1A C1 H1B 108.3 . . ?

loop_
_geom_bond_atom_site_label_1
_geom_bond_atom_site_label_2
_geom_bond_distance
_geom_bond_site_symmetry_2
_geom_bond_publ_flag
Ni01 N00H 1.989(2) . ?
Ni01 N00I 1.999(2) . ?
Ni01 N00J 2.004(2) . ?
Ni01 N00K 2.000(2) . ?
Ni01 N00M 1.979(2) . ?
Ni01 N00N 2.003(2) . ?
F002 C00Y 1.341(3) . ?
F003 C012 1.345(3) . ?
F004 C010 1.339(3) . ?
O005 N00I 1.370(3) . ?
O005 B01E 1.495(3) . ?
O006 N00H 1.371(3) . ?
O006 B01D 1.486(3) . ?
O007 N00J 1.378(3) . ?
O007 B01E 1.492(3) . ?
F008 C015 1.334(3) . ?
F009 C014 1.339(3) . ?
O00A N00K 1.368(3) . ?
O00A B01E 1.491(3) . ?
F00B C016 1.347(3) . ?
O00C N00M 1.378(3) . ?
O00C B01D 1.490(3) . ?
O00D N00N 1.378(3) . ?
O00D B01D 1.498(3) . ?
F00E C013 1.338(3) . ?
F00F C011 1.328(3) . ?
F00G C017 1.343(3) . ?
N00H C00O 1.282(3) . ?
N00I C00Q 1.274(3) . ?
N00J C00P 1.285(3) . ?
N00K C00U 1.288(3) . ?
F00L C01C 1.342(3) . ?
N00M C00R 1.289(3) . ?
N00N C00V 1.278(3) . ?
C00O C00Q 1.487(3) . ?
C00O C00T 1.487(3) . ?
C00P C00R 1.485(3) . ?
C00P C00Z 1.492(3) . ?
C00Q C01G 1.536(5) . ?
C00Q C1 1.493(6) . ?
C00R C00X 1.492(3) . ?
C00S C011 1.382(4) . ?
C00S C017 1.386(4) . ?
C00S B01E 1.622(4) . ?
C00T H00A 0.9900 . ?
C00T H00B 0.9900 . ?
C00T C019 1.504(4) . ?
C00U C00V 1.480(4) . ?
C00U C018 1.499(4) . ?
C00V C01A 1.495(3) . ?
C00W C00Y 1.389(4) . ?
C00W C012 1.392(4) . ?
C00W B01D 1.618(4) . ?
C00X H00C 0.9900 . ?
C00X H00D 0.9900 . ?
C00X C01B 1.521(4) . ?
C00Y C010 1.382(4) . ?
C00Z H00E 0.9900 . ?
C00Z H00F 0.9900 . ?
C00Z C01F 1.532(5) . ?
C010 C015 1.375(4) . ?
C011 C013 1.386(4) . ?
C012 C016 1.382(4) . ?
C013 C014 1.367(4) . ?
C014 C01C 1.363(5) . ?
C015 C016 1.375(4) . ?
C017 C01C 1.385(4) . ?
C018 H01A 0.9900 . ?
C018 H01B 0.9900 . ?
C018 C01H 1.521(5) . ?
C019 H01C 0.9800 . ?
C019 H01D 0.9800 . ?
C019 H01E 0.9800 . ?
C01A H01F 0.9900 . ?
C01A H01G 0.9900 . ?
C01A C01I 1.534(5) . ?
C01B H01H 0.9800 . ?
C01B H01I 0.9800 . ?
C01B H01J 0.9800 . ?
C01F H01K 0.9800 . ?
C01F H01L 0.9800 . ?
C01F H01M 0.9800 . ?
C01G H01N 0.9900 . ?
C01G H01O 0.9900 . ?
C01G C01J 1.531(7) . ?
C01H H01P 0.9800 . ?
C01H H01Q 0.9800 . ?
C01H H01R 0.9800 . ?
C01I H01S 0.9800 . ?
C01I H01T 0.9800 . ?
C01I H01U 0.9800 . ?
C01J H01V 0.9800 . ?
C01J H01W 0.9800 . ?
C01J H01X 0.9800 . ?
C01K H01Y 0.9800 . ?
C01K H 0.9800 . ?
C01K HA 0.9800 . ?
C01K C1 1.481(11) . ?
C1 H1A 0.9900 . ?
C1 H1B 0.9900 . ?

loop_
_geom_torsion_atom_site_label_1
_geom_torsion_atom_site_label_2
_geom_torsion_atom_site_label_3
_geom_torsion_atom_site_label_4
_geom_torsion
_geom_torsion_site_symmetry_1
_geom_torsion_site_symmetry_2
_geom_torsion_site_symmetry_3
_geom_torsion_site_symmetry_4
_geom_torsion_publ_flag
Ni01 N00H C00O C00Q 9.8(3) . . . . ?
Ni01 N00H C00O C00T -169.8(2) . . . . ?
Ni01 N00I C00Q C00O 6.8(3) . . . . ?
Ni01 N00I C00Q C01G -158.4(3) . . . . ?
Ni01 N00I C00Q C1 171.0(3) . . . . ?
Ni01 N00J C00P C00R 11.6(3) . . . . ?
Ni01 N00J C00P C00Z -164.60(19) . . . . ?
Ni01 N00K C00U C00V 2.9(3) . . . . ?
Ni01 N00K C00U C018 -177.3(2) . . . . ?
Ni01 N00M C00R C00P 5.2(3) . . . . ?
Ni01 N00M C00R C00X -177.27(18) . . . . ?
Ni01 N00N C00V C00U 10.3(3) . . . . ?
Ni01 N00N C00V C01A -166.3(2) . . . . ?
F002 C00Y C010 F004 -0.6(4) . . . . ?
F002 C00Y C010 C015 179.8(2) . . . . ?
F003 C012 C016 F00B 0.2(4) . . . . ?
F003 C012 C016 C015 -179.5(3) . . . . ?
F004 C010 C015 F008 0.1(4) . . . . ?
F004 C010 C015 C016 -179.3(3) . . . . ?
O005 N00I C00Q C00O 177.66(19) . . . . ?
O005 N00I C00Q C01G 12.4(4) . . . . ?
O005 N00I C00Q C1 -18.1(5) . . . . ?
O006 N00H C00O C00Q 176.53(19) . . . . ?
O006 N00H C00O C00T -3.1(4) . . . . ?
O007 N00J C00P C00R 176.19(19) . . . . ?
O007 N00J C00P C00Z 0.0(3) . . . . ?
F008 C015 C016 F00B 0.6(4) . . . . ?
F008 C015 C016 C012 -179.7(3) . . . . ?
F009 C014 C01C F00L -0.6(5) . . . . ?
F009 C014 C01C C017 179.3(3) . . . . ?
O00A N00K C00U C00V 175.64(19) . . . . ?
O00A N00K C00U C018 -4.6(4) . . . . ?
O00C N00M C00R C00P 175.6(2) . . . . ?
O00C N00M C00R C00X -6.9(4) . . . . ?
O00D N00N C00V C00U 176.3(2) . . . . ?
O00D N00N C00V C01A -0.4(4) . . . . ?
F00E C013 C014 F009 0.4(4) . . . . ?
F00E C013 C014 C01C -179.5(3) . . . . ?
F00F C011 C013 F00E 1.7(4) . . . . ?
F00F C011 C013 C014 -177.7(3) . . . . ?
F00G C017 C01C F00L -0.8(5) . . . . ?
F00G C017 C01C C014 179.4(3) . . . . ?
N00H O006 B01D O00C -59.1(3) . . . . ?
N00H O006 B01D O00D 66.8(2) . . . . ?
N00H O006 B01D C00W -175.72(19) . . . . ?
N00H C00O C00Q N00I -10.6(3) . . . . ?
N00H C00O C00Q C01G 154.6(3) . . . . ?
N00H C00O C00Q C1 -175.0(3) . . . . ?
N00H C00O C00T C019 -75.4(3) . . . . ?
N00I O005 B01E O007 65.7(3) . . . . ?
N00I O005 B01E O00A -61.3(2) . . . . ?
N00I O005 B01E C00S -177.75(18) . . . . ?
N00I C00Q C01G C01J -92.0(4) . . . . ?
N00I C00Q C1 C01K 96.6(6) . . . . ?
N00J O007 B01E O005 -61.3(3) . . . . ?
N00J O007 B01E O00A 65.6(2) . . . . ?
N00J O007 B01E C00S -179.29(18) . . . . ?
N00J C00P C00R N00M -10.6(3) . . . . ?
N00J C00P C00R C00X 171.9(2) . . . . ?
N00J C00P C00Z C01F 75.1(3) . . . . ?
N00K O00A B01E O005 66.7(2) . . . . ?
N00K O00A B01E O007 -60.6(3) . . . . ?
N00K O00A B01E C00S -175.49(18) . . . . ?
N00K C00U C00V N00N -8.4(3) . . . . ?
N00K C00U C00V C01A 168.2(2) . . . . ?
N00K C00U C018 C01H -75.8(4) . . . . ?
N00M O00C B01D O006 66.0(3) . . . . ?
N00M O00C B01D O00D -60.0(3) . . . . ?
N00M O00C B01D C00W -175.5(2) . . . . ?
N00M C00R C00X C01B -75.0(3) . . . . ?
N00N O00D B01D O006 -62.0(3) . . . . ?
N00N O00D B01D O00C 64.9(3) . . . . ?
N00N O00D B01D C00W 179.5(2) . . . . ?
N00N C00V C01A C01I 82.2(4) . . . . ?
C00O C00Q C01G C01J 104.2(4) . . . . ?
C00O C00Q C1 C01K -100.7(5) . . . . ?
C00P C00R C00X C01B 102.2(3) . . . . ?
C00Q C00O C00T C019 105.1(3) . . . . ?
C00R C00P C00Z C01F -100.6(3) . . . . ?
C00S C011 C013 F00E -178.9(3) . . . . ?
C00S C011 C013 C014 1.8(4) . . . . ?
C00S C017 C01C F00L -180.0(3) . . . . ?
C00S C017 C01C C014 0.2(5) . . . . ?
C00T C00O C00Q N00I 169.0(2) . . . . ?
C00T C00O C00Q C01G -25.8(4) . . . . ?
C00T C00O C00Q C1 4.7(5) . . . . ?
C00U C00V C01A C01I -94.0(3) . . . . ?
C00V C00U C018 C01H 104.0(3) . . . . ?
C00W C00Y C010 F004 179.0(2) . . . . ?
C00W C00Y C010 C015 -0.6(4) . . . . ?
C00W C012 C016 F00B -179.8(3) . . . . ?
C00W C012 C016 C015 0.5(5) . . . . ?
C00Y C00W C012 F003 179.2(2) . . . . ?
C00Y C00W C012 C016 -0.7(4) . . . . ?
C00Y C00W B01D O006 5.4(3) . . . . ?
C00Y C00W B01D O00C -116.0(3) . . . . ?
C00Y C00W B01D O00D 125.5(3) . . . . ?
C00Y C010 C015 F008 179.8(2) . . . . ?
C00Y C010 C015 C016 0.3(4) . . . . ?
C00Z C00P C00R N00M 165.5(2) . . . . ?
C00Z C00P C00R C00X -12.0(4) . . . . ?
C010 C015 C016 F00B -179.9(3) . . . . ?
C010 C015 C016 C012 -0.3(4) . . . . ?
C011 C00S C017 F00G -177.9(3) . . . . ?
C011 C00S C017 C01C 1.3(4) . . . . ?
C011 C00S B01E O005 -12.0(3) . . . . ?
C011 C00S B01E O007 108.9(3) . . . . ?
C011 C00S B01E O00A -132.1(3) . . . . ?
C011 C013 C014 F009 179.8(3) . . . . ?
C011 C013 C014 C01C -0.1(4) . . . . ?
C012 C00W C00Y F002 -179.6(2) . . . . ?
C012 C00W C00Y C010 0.8(4) . . . . ?
C012 C00W B01D O006 -176.9(2) . . . . ?
C012 C00W B01D O00C 61.7(3) . . . . ?
C012 C00W B01D O00D -56.8(3) . . . . ?
C013 C014 C01C F00L 179.4(3) . . . . ?
C013 C014 C01C C017 -0.8(5) . . . . ?
C017 C00S C011 F00F 177.2(3) . . . . ?
C017 C00S C011 C013 -2.3(4) . . . . ?
C017 C00S B01E O005 167.6(2) . . . . ?
C017 C00S B01E O007 -71.5(3) . . . . ?
C017 C00S B01E O00A 47.5(3) . . . . ?
C018 C00U C00V N00N 171.8(3) . . . . ?
C018 C00U C00V C01A -11.6(4) . . . . ?
B01D O006 N00H Ni01 -5.0(3) . . . . ?
B01D O006 N00H C00O -171.2(2) . . . . ?
B01D O00C N00M Ni01 -6.5(3) . . . . ?
B01D O00C N00M C00R -176.7(2) . . . . ?
B01D O00D N00N Ni01 -2.7(3) . . . . ?
B01D O00D N00N C00V -168.2(2) . . . . ?
B01D C00W C00Y F002 -1.8(4) . . . . ?
B01D C00W C00Y C010 178.6(2) . . . . ?
B01D C00W C012 F003 1.2(4) . . . . ?
B01D C00W C012 C016 -178.7(3) . . . . ?
B01E O005 N00I Ni01 -3.9(2) . . . . ?
B01E O005 N00I C00Q -174.4(2) . . . . ?
B01E O007 N00J Ni01 -3.2(3) . . . . ?
B01E O007 N00J C00P -167.2(2) . . . . ?
B01E O00A N00K Ni01 -5.7(3) . . . . ?
B01E O00A N00K C00U -178.2(2) . . . . ?
B01E C00S C011 F00F -3.2(4) . . . . ?
B01E C00S C011 C013 177.4(3) . . . . ?
B01E C00S C017 F00G 2.5(4) . . . . ?
B01E C00S C017 C01C -178.3(3) . . . . ?
